data_7022488
loop_
_publ_author_name
'Mukherjee, Sandip'
'Mukherjee, Partha Sarathi'

_publ_section_title
;
 Cu(II)-azide polynuclear complexes of Cu4 building clusters with
 Schiff-base co-ligands: synthesis, structures, magnetic behavior and DFT
 studies.
;
_journal_issue 11
_journal_name_full 'Dalton transactions (Cambridge, England : 2003)'
_journal_page_first 4019
_journal_page_last 4030
_journal_paper_doi 10.1039/c2dt32802j
_journal_volume 42
_journal_year 2013
_chemical_formula_moiety 'C28 H46 Cu4 N22 O6'
_chemical_formula_sum 'C28 H46 Cu4 N22 O6'
_chemical_formula_weight 1041.03
_chemical_name_systematic
;
?
;
_space_group_IT_number 14
_symmetry_cell_setting monoclinic
_symmetry_space_group_name_Hall '-P 2yn'
_symmetry_space_group_name_H-M 'P 1 21/n 1'
_atom_sites_solution_hydrogens geom
_atom_sites_solution_primary direct
_atom_sites_solution_secondary difmap
_audit_creation_method SHELXL-97
_cell_angle_alpha 90.00
_cell_angle_beta 98.481(7)
_cell_angle_gamma 90.00
_cell_formula_units_Z 2
_cell_length_a 13.4570(17)
_cell_length_b 11.9376(7)
_cell_length_c 13.4981(9)
_cell_measurement_reflns_used 3650
_cell_measurement_temperature 293(2)
_cell_measurement_theta_max 29.2
_cell_measurement_theta_min 2.9
_cell_volume 2144.7(3)
_computing_cell_refinement 'Bruker SMART'
_computing_data_collection 'Bruker SMART'
_computing_data_reduction 'Bruker SAINT'
_computing_molecular_graphics 'ORTEP-3 for Windows (Farrugia, 1999)'
_computing_publication_material WinGX
_computing_structure_refinement 'SHELXL97 (Sheldrick, 2008)'
_computing_structure_solution 'SHELXS97 (Sheldrick, 2008)'
_diffrn_ambient_temperature 293(2)
_diffrn_measured_fraction_theta_full 0.966
_diffrn_measured_fraction_theta_max 0.966
_diffrn_measurement_device_type 'CCD area detector'
_diffrn_measurement_method 'phi and omega scans'
_diffrn_radiation_monochromator graphite
_diffrn_radiation_source 'fine-focus sealed tube'
_diffrn_radiation_type MoK\a
_diffrn_radiation_wavelength 0.71073
_diffrn_reflns_av_R_equivalents 0.0361
_diffrn_reflns_av_sigmaI/netI 0.0709
_diffrn_reflns_limit_h_max 13
_diffrn_reflns_limit_h_min -16
_diffrn_reflns_limit_k_max 9
_diffrn_reflns_limit_k_min -14
_diffrn_reflns_limit_l_max 17
_diffrn_reflns_limit_l_min -10
_diffrn_reflns_number 6572
_diffrn_reflns_theta_full 25.00
_diffrn_reflns_theta_max 25.00
_diffrn_reflns_theta_min 2.88
_exptl_absorpt_coefficient_mu 2.023
_exptl_absorpt_correction_T_max 0.7121
_exptl_absorpt_correction_T_min 0.5136
_exptl_absorpt_correction_type empirical
_exptl_absorpt_process_details SADABS
_exptl_crystal_colour black
_exptl_crystal_density_diffrn 1.612
_exptl_crystal_density_method 'not measured'
_exptl_crystal_description rectangular
_exptl_crystal_F_000 1064
_exptl_crystal_size_max 0.38
_exptl_crystal_size_mid 0.22
_exptl_crystal_size_min 0.18
_refine_diff_density_max 0.774
_refine_diff_density_min -0.828
_refine_diff_density_rms 0.081
_refine_ls_extinction_method none
_refine_ls_goodness_of_fit_ref 1.020
_refine_ls_hydrogen_treatment mixed
_refine_ls_matrix_type full
_refine_ls_number_parameters 279
_refine_ls_number_reflns 3650
_refine_ls_number_restraints 1
_refine_ls_restrained_S_all 1.032
_refine_ls_R_factor_all 0.1009
_refine_ls_R_factor_gt 0.0590
_refine_ls_shift/su_max 0.002
_refine_ls_shift/su_mean 0.000
_refine_ls_structure_factor_coef Fsqd
_refine_ls_weighting_details 'calc w=1/[\s^2^(Fo^2^)+(0.0498P)^2^+2.6190P] where P=(Fo^2^+2Fc^2^)/3'
_refine_ls_weighting_scheme calc
_refine_ls_wR_factor_gt 0.1193
_refine_ls_wR_factor_ref 0.1397
_reflns_number_gt 2342
_reflns_number_total 3650
_reflns_threshold_expression >2\s(I)
_cod_data_source_file c2dt32802j.txt
_cod_data_source_block complex2
_cod_depositor_comments
;
The following automatic conversions were performed:

'_exptl_absorpt_correction_type' value 'EMPIRICAL' changed to
'empirical' according to
/home/saulius/struct/CIF-dictionaries/cif_core.dic dictionary named
'cif_core.dic' version 2.4.2 from 2011-04-26.

Automatic conversion script
Id: cif_fix_values 1891 2012-01-12 08:04:46Z andrius 
;
_cod_original_sg_symbol_H-M 'P 21/n'
_cod_database_code 7022488

loop_
_symmetry_equiv_pos_as_xyz
'x, y, z'
'-x+1/2, y+1/2, -z+1/2'
'-x, -y, -z'
'x-1/2, -y-1/2, z-1/2'

loop_
_atom_site_label
_atom_site_type_symbol
_atom_site_fract_x
_atom_site_fract_y
_atom_site_fract_z
_atom_site_U_iso_or_equiv
_atom_site_adp_type
_atom_site_occupancy
_atom_site_symmetry_multiplicity
_atom_site_calc_flag
_atom_site_refinement_flags
Cu1 Cu 0.27217(7) 0.77643(5) 0.08731(5) 0.0362(3) Uani 1 1 d .
Cu2 Cu 0.47193(7) 0.92500(5) 0.08561(5) 0.0370(3) Uani 1 1 d .
O1 O 0.4163(4) 0.7683(3) 0.0845(3) 0.0399(12) Uani 1 1 d .
O2 O 0.6096(5) 0.8037(4) 0.0963(4) 0.0614(16) Uani 1 1 d .
O1W O 0.2985(6) 0.8094(5) 0.2665(4) 0.0577(18) Uani 1 1 d .
C1 C 0.4775(6) 0.6804(5) 0.1030(4) 0.0380(18) Uani 1 1 d .
C2 C 0.5805(7) 0.6946(5) 0.1078(4) 0.046(2) Uani 1 1 d .
C3 C 0.6471(7) 0.6063(6) 0.1249(4) 0.062(2) Uani 1 1 d .
H3 H 0.7159 0.6178 0.1284 0.074 Uiso 1 1 calc R
C4 C 0.6088(9) 0.4995(6) 0.1367(5) 0.064(3) Uani 1 1 d .
H4 H 0.6525 0.4389 0.1474 0.077 Uiso 1 1 calc R
C5 C 0.5106(8) 0.4830(5) 0.1330(5) 0.059(3) Uani 1 1 d .
H5 H 0.4875 0.4108 0.1416 0.071 Uiso 1 1 calc R
C6 C 0.4399(7) 0.5717(5) 0.1164(4) 0.047(2) Uani 1 1 d .
C7 C 0.3370(8) 0.5466(5) 0.1128(4) 0.054(2) Uani 1 1 d .
H7 H 0.3207 0.4719 0.1214 0.065 Uiso 1 1 calc R
C8 C 0.1614(9) 0.5758(7) 0.0992(6) 0.077(3) Uani 1 1 d .
H8A H 0.1490 0.5139 0.0524 0.092 Uiso 1 1 calc R
H8B H 0.1559 0.5469 0.1654 0.092 Uiso 1 1 calc R
C10 C 0.0776(11) 0.790(2) -0.0415(7) 0.276(14) Uani 1 1 d D
H10A H 0.0514 0.7181 -0.0672 0.332 Uiso 1 1 calc R
H10B H 0.0194 0.8366 -0.0377 0.332 Uiso 1 1 calc R
C11 C 0.1218(13) 0.8346(8) -0.1161(8) 0.182(9) Uani 1 1 d D
H11A H 0.0969 0.9092 -0.1300 0.273 Uiso 1 1 calc R
H11B H 0.1066 0.7894 -0.1752 0.273 Uiso 1 1 calc R
H11C H 0.1932 0.8370 -0.0960 0.273 Uiso 1 1 calc R
C12 C 0.0698(9) 0.8393(8) 0.1224(6) 0.082(3) Uani 1 1 d .
H12A H 0.0898 0.9160 0.1121 0.098 Uiso 1 1 calc R
H12B H 0.0966 0.8196 0.1909 0.098 Uiso 1 1 calc R
C13 C -0.0422(9) 0.8375(8) 0.1139(7) 0.086(3) Uani 1 1 d .
H13A H -0.0632 0.8876 0.1624 0.129 Uiso 1 1 calc R
H13B H -0.0643 0.7629 0.1258 0.129 Uiso 1 1 calc R
H13C H -0.0711 0.8609 0.0478 0.129 Uiso 1 1 calc R
C14 C 0.7104(9) 0.8278(8) 0.1069(7) 0.086(3) Uani 1 1 d .
H14A H 0.7194 0.9065 0.0967 0.130 Uiso 1 1 calc R
H14B H 0.7408 0.7862 0.0583 0.130 Uiso 1 1 calc R
H14C H 0.7416 0.8075 0.1731 0.130 Uiso 1 1 calc R
N1 N 0.2647(6) 0.6152(4) 0.0991(3) 0.0480(17) Uani 1 1 d .
N2 N 0.1186(5) 0.7692(4) 0.0575(4) 0.0525(18) Uani 1 1 d .
N3 N 0.2894(5) 0.9382(4) 0.0672(3) 0.0432(16) Uani 1 1 d .
N4 N 0.2527(5) 1.0142(4) 0.1055(3) 0.0464(17) Uani 1 1 d .
N5 N 0.2195(7) 1.0909(5) 0.1387(5) 0.087(3) Uani 1 1 d .
N6 N 0.5348(5) 1.0707(4) 0.0646(3) 0.0466(17) Uani 1 1 d .
N7 N 0.5624(7) 1.1432(4) 0.1187(4) 0.088(3) Uani 1 1 d .
N8 N 0.5912(14) 1.2131(6) 0.1698(6) 0.242(10) Uani 1 1 d .
N9 N 0.4783(6) 0.9324(5) 0.2327(3) 0.0537(19) Uani 1 1 d .
N10 N 0.5470(6) 0.9738(4) 0.2840(4) 0.0478(19) Uani 1 1 d .
N11 N 0.6097(7) 1.0131(6) 0.3378(5) 0.085(3) Uani 1 1 d .
C9 C 0.0871(15) 0.6552(9) 0.0744(19) 0.271(14) Uani 1 1 d .
H9A H 0.0460 0.6571 0.1277 0.325 Uiso 1 1 calc R
H9B H 0.0445 0.6301 0.0143 0.325 Uiso 1 1 calc R
H1W H 0.312(7) 0.750(6) 0.286(5) 0.07(3) Uiso 1 1 d .
H2W H 0.354(7) 0.843(6) 0.274(5) 0.06(3) Uiso 1 1 d .

loop_
_atom_site_aniso_label
_atom_site_aniso_U_11
_atom_site_aniso_U_22
_atom_site_aniso_U_33
_atom_site_aniso_U_23
_atom_site_aniso_U_13
_atom_site_aniso_U_12
Cu1 0.0342(7) 0.0359(4) 0.0395(4) 0.0023(3) 0.0088(3) -0.0059(4)
Cu2 0.0376(7) 0.0363(4) 0.0384(4) 0.0027(3) 0.0104(3) -0.0071(4)
O1 0.040(4) 0.0255(18) 0.056(2) 0.0077(16) 0.0119(19) -0.002(2)
O2 0.021(5) 0.064(3) 0.102(4) 0.017(2) 0.017(3) 0.003(3)
O1W 0.063(6) 0.051(3) 0.059(3) 0.010(2) 0.010(3) -0.011(3)
C1 0.042(6) 0.039(3) 0.032(3) 0.003(2) 0.005(3) 0.009(3)
C2 0.044(7) 0.050(4) 0.046(3) 0.006(3) 0.014(3) 0.018(4)
C3 0.059(8) 0.072(5) 0.056(4) 0.010(3) 0.011(3) 0.026(5)
C4 0.083(10) 0.048(4) 0.061(4) 0.005(3) 0.008(4) 0.031(5)
C5 0.078(10) 0.038(4) 0.062(4) 0.007(3) 0.008(4) 0.010(4)
C6 0.068(8) 0.031(3) 0.041(3) 0.001(2) 0.009(3) 0.003(4)
C7 0.082(9) 0.035(3) 0.043(3) 0.002(2) 0.001(3) -0.020(4)
C8 0.077(10) 0.076(5) 0.073(5) 0.024(4) -0.004(4) -0.035(6)
C10 0.064(13) 0.72(4) 0.046(6) -0.009(12) -0.004(5) -0.001(19)
C11 0.33(3) 0.108(8) 0.085(7) 0.039(6) -0.063(10) -0.075(11)
C12 0.041(10) 0.115(7) 0.092(6) -0.046(5) 0.019(5) -0.001(6)
C13 0.035(11) 0.118(7) 0.108(7) -0.016(5) 0.024(5) 0.008(7)
C14 0.032(10) 0.102(6) 0.126(8) 0.039(5) 0.013(5) 0.013(6)
N1 0.051(6) 0.042(3) 0.051(3) 0.007(2) 0.008(3) -0.014(3)
N2 0.050(6) 0.053(3) 0.054(3) -0.007(2) 0.003(3) -0.007(3)
N3 0.046(6) 0.034(3) 0.052(3) 0.003(2) 0.014(2) -0.001(3)
N4 0.051(6) 0.045(3) 0.044(3) 0.000(2) 0.007(2) -0.007(3)
N5 0.106(11) 0.063(4) 0.097(5) -0.027(3) 0.030(5) 0.006(5)
N6 0.058(6) 0.043(3) 0.040(3) -0.001(2) 0.013(2) -0.018(3)
N7 0.184(11) 0.035(3) 0.047(3) 0.005(3) 0.023(4) -0.015(4)
N8 0.58(3) 0.055(5) 0.077(6) -0.011(4) 0.005(9) -0.086(9)
N9 0.054(6) 0.071(3) 0.038(3) 0.006(2) 0.014(3) -0.022(4)
N10 0.041(6) 0.056(3) 0.045(3) 0.013(2) 0.003(3) -0.010(3)
N11 0.076(9) 0.099(5) 0.073(5) 0.017(4) -0.010(4) -0.033(5)
C9 0.02(3) 0.062(7) 0.74(5) -0.004(13) 0.08(2) -0.009(8)

loop_
_atom_type_symbol
_atom_type_description
_atom_type_scat_dispersion_real
_atom_type_scat_dispersion_imag
_atom_type_scat_source
C C 0.0033 0.0016 'International Tables Vol C Tables 4.2.6.8 and 6.1.1.4'
H H 0.0000 0.0000 'International Tables Vol C Tables 4.2.6.8 and 6.1.1.4'
N N 0.0061 0.0033 'International Tables Vol C Tables 4.2.6.8 and 6.1.1.4'
O O 0.0106 0.0060 'International Tables Vol C Tables 4.2.6.8 and 6.1.1.4'
Cu Cu 0.3201 1.2651 'International Tables Vol C Tables 4.2.6.8 and 6.1.1.4'

loop_
_geom_angle_atom_site_label_1
_geom_angle_atom_site_label_2
_geom_angle_atom_site_label_3
_geom_angle
_geom_angle_site_symmetry_1
_geom_angle_site_symmetry_3
N1 Cu1 O1 90.9(3) . .
N1 Cu1 N3 174.6(3) . .
O1 Cu1 N3 84.8(2) . .
N1 Cu1 N2 84.9(3) . .
O1 Cu1 N2 166.58(18) . .
N3 Cu1 N2 98.6(2) . .
N1 Cu1 O1W 94.7(2) . .
O1 Cu1 O1W 91.6(2) . .
N3 Cu1 O1W 88.6(2) . .
N2 Cu1 O1W 101.4(2) . .
N6 Cu2 N9 98.6(2) . .
N6 Cu2 O1 169.91(19) . .
N9 Cu2 O1 90.58(19) . .
N6 Cu2 N6 77.9(2) . 3_675
N9 Cu2 N6 176.0(2) . 3_675
O1 Cu2 N6 93.14(17) . 3_675
N6 Cu2 O2 101.7(2) . .
N9 Cu2 O2 92.8(2) . .
O1 Cu2 O2 73.5(2) . .
N6 Cu2 O2 89.7(2) 3_675 .
N6 Cu2 N3 112.0(2) . .
N9 Cu2 N3 89.6(3) . .
O1 Cu2 N3 72.04(18) . .
N6 Cu2 N3 90.0(2) 3_675 .
O2 Cu2 N3 145.44(18) . .
C1 O1 Cu1 128.6(4) . .
C1 O1 Cu2 120.7(5) . .
Cu1 O1 Cu2 108.87(19) . .
C14 O2 C2 118.7(7) . .
C14 O2 Cu2 129.6(5) . .
C2 O2 Cu2 110.9(5) . .
Cu1 O1W H1W 100(5) . .
Cu1 O1W H2W 102(5) . .
H1W O1W H2W 104(9) . .
O1 C1 C2 119.8(5) . .
O1 C1 C6 121.5(7) . .
C2 C1 C6 118.7(6) . .
O2 C2 C3 123.6(8) . .
O2 C2 C1 114.2(6) . .
C3 C2 C1 122.2(7) . .
C2 C3 C4 118.4(9) . .
C2 C3 H3 120.8 . .
C4 C3 H3 120.8 . .
C5 C4 C3 120.9(8) . .
C5 C4 H4 119.5 . .
C3 C4 H4 119.5 . .
C4 C5 C6 122.4(7) . .
C4 C5 H5 118.8 . .
C6 C5 H5 118.8 . .
C7 C6 C1 124.0(7) . .
C7 C6 C5 118.6(7) . .
C1 C6 C5 117.4(8) . .
N1 C7 C6 126.7(6) . .
N1 C7 H7 116.6 . .
C6 C7 H7 116.6 . .
C9 C8 N1 115.5(9) . .
C9 C8 H8A 108.4 . .
N1 C8 H8A 108.4 . .
C9 C8 H8B 108.4 . .
N1 C8 H8B 108.4 . .
H8A C8 H8B 107.5 . .
C11 C10 N2 129.0(13) . .
C11 C10 H10A 105.0 . .
N2 C10 H10A 105.0 . .
C11 C10 H10B 105.0 . .
N2 C10 H10B 105.0 . .
H10A C10 H10B 105.9 . .
C10 C11 H11A 109.5 . .
C10 C11 H11B 109.5 . .
H11A C11 H11B 109.5 . .
C10 C11 H11C 109.5 . .
H11A C11 H11C 109.5 . .
H11B C11 H11C 109.5 . .
N2 C12 C13 119.4(7) . .
N2 C12 H12A 107.5 . .
C13 C12 H12A 107.5 . .
N2 C12 H12B 107.5 . .
C13 C12 H12B 107.5 . .
H12A C12 H12B 107.0 . .
C12 C13 H13A 109.5 . .
C12 C13 H13B 109.5 . .
H13A C13 H13B 109.5 . .
C12 C13 H13C 109.5 . .
H13A C13 H13C 109.5 . .
H13B C13 H13C 109.5 . .
O2 C14 H14A 109.5 . .
O2 C14 H14B 109.5 . .
H14A C14 H14B 109.5 . .
O2 C14 H14C 109.5 . .
H14A C14 H14C 109.5 . .
H14B C14 H14C 109.5 . .
C7 N1 C8 120.1(7) . .
C7 N1 Cu1 127.5(6) . .
C8 N1 Cu1 112.3(6) . .
C10 N2 C12 109.3(11) . .
C10 N2 C9 103.5(13) . .
C12 N2 C9 106.1(10) . .
C10 N2 Cu1 115.3(7) . .
C12 N2 Cu1 113.2(5) . .
C9 N2 Cu1 108.5(9) . .
N4 N3 Cu1 128.7(5) . .
N4 N3 Cu2 118.8(5) . .
Cu1 N3 Cu2 93.4(2) . .
N5 N4 N3 176.4(7) . .
N7 N6 Cu2 132.4(4) . .
N7 N6 Cu2 125.2(4) . 3_675
Cu2 N6 Cu2 102.1(2) . 3_675
N8 N7 N6 178.3(13) . .
N10 N9 Cu2 121.6(6) . .
N11 N10 N9 176.0(10) . .
C8 C9 N2 117.6(15) . .
C8 C9 H9A 107.9 . .
N2 C9 H9A 107.9 . .
C8 C9 H9B 107.9 . .
N2 C9 H9B 107.9 . .
H9A C9 H9B 107.2 . .

loop_
_geom_bond_atom_site_label_1
_geom_bond_atom_site_label_2
_geom_bond_distance
_geom_bond_site_symmetry_2
Cu1 N1 1.935(5) .
Cu1 O1 1.948(5) .
Cu1 N3 1.969(5) .
Cu1 N2 2.048(7) .
Cu1 O1W 2.425(5) .
Cu2 N6 1.972(5) .
Cu2 N9 1.976(5) .
Cu2 O1 2.014(4) .
Cu2 N6 2.017(4) 3_675
Cu2 O2 2.339(6) .
Cu2 N3 2.438(7) .
O1 C1 1.335(7) .
O2 C14 1.373(11) .
O2 C2 1.375(8) .
O1W H1W 0.77(7) .
O1W H2W 0.84(9) .
C1 C2 1.388(10) .
C1 C6 1.414(8) .
C2 C3 1.382(9) .
C3 C4 1.393(11) .
C3 H3 0.9300 .
C4 C5 1.329(12) .
C4 H4 0.9300 .
C5 C6 1.419(10) .
C5 H5 0.9300 .
C6 C7 1.410(11) .
C7 N1 1.264(10) .
C7 H7 0.9300 .
C8 C9 1.383(19) .
C8 N1 1.468(12) .
C8 H8A 0.9700 .
C8 H8B 0.9700 .
C10 C11 1.352(13) .
C10 N2 1.390(12) .
C10 H10A 0.9700 .
C10 H10B 0.9700 .
C11 H11A 0.9600 .
C11 H11B 0.9600 .
C11 H11C 0.9600 .
C12 N2 1.439(10) .
C12 C13 1.494(14) .
C12 H12A 0.9700 .
C12 H12B 0.9700 .
C13 H13A 0.9600 .
C13 H13B 0.9600 .
C13 H13C 0.9600 .
C14 H14A 0.9600 .
C14 H14B 0.9600 .
C14 H14C 0.9600 .
N2 C9 1.453(13) .
N3 N4 1.187(7) .
N4 N5 1.140(8) .
N6 N7 1.158(7) .
N6 Cu2 2.017(4) 3_675
N7 N8 1.115(9) .
N9 N10 1.179(9) .
N10 N11 1.131(9) .
C9 H9A 0.9700 .
C9 H9B 0.9700 .
